data_4345292
loop_
_publ_author_name
'Canossa, Stefano'
'Bacchi, Alessia'
'Graiff, Claudia'
'Pelagatti, Paolo'
'Predieri, Giovanni'
'Ienco, Andrea'
'Manca, Gabriele'
'Mealli, Carlo'

_publ_section_title
;
 Hierarchy of Supramolecular Arrangements and Building Blocks: Inverted
 Paradigm of Crystal Engineering in the Unprecedented Metal Coordination
 of Methylene Blue.
;
_journal_issue 6
_journal_name_full 'Inorganic chemistry'
_journal_page_first 3512
_journal_page_last 3516
_journal_paper_doi 10.1021/acs.inorgchem.6b02980
_journal_volume 56
_journal_year 2017
_chemical_formula_moiety 'C16 H18 Ag Cl2 N3 S'
_chemical_formula_sum 'C16 H18 Ag Cl2 N3 S'
_chemical_formula_weight 463.16
_chemical_name_common 'Methylene blue silver dichloride'
_chemical_name_systematic 'silver(I) 3,7-bis(Dimethylamino)-phenothiazin-5-ium chloride'
_space_group_crystal_system triclinic
_space_group_IT_number 2
_space_group_name_Hall '-P 1'
_space_group_name_H-M_alt 'P -1'
_symmetry_space_group_name_Hall '-P 1'
_symmetry_space_group_name_H-M 'P -1'
_atom_sites_solution_hydrogens geom
_audit_creation_date 2016-04-22
_audit_creation_method
;
Olex2 1.2
(compiled 2015.09.30 svn.r3233 for OlexSys, GUI svn.r5103)
;
_cell_angle_alpha 85.88(3)
_cell_angle_beta 74.70(3)
_cell_angle_gamma 78.63(3)
_cell_formula_units_Z 2
_cell_length_a 7.4120(15)
_cell_length_b 10.468(2)
_cell_length_c 11.319(2)
_cell_measurement_reflns_used 999
_cell_measurement_temperature 100
_cell_measurement_theta_max 28.228
_cell_measurement_theta_min 1.837
_cell_volume 830.3(3)
_computing_molecular_graphics 'Olex2 (Dolomanov et al., 2009)'
_computing_publication_material 'Olex2 (Dolomanov et al., 2009)'
_computing_structure_refinement 'ShelXL (Sheldrick, 2015)'
_diffrn_ambient_temperature 100.0
_diffrn_detector 'Pilatus 2M detector'
_diffrn_measured_fraction_theta_full 0.974
_diffrn_measured_fraction_theta_max 0.956
_diffrn_measurement_device_type template_ELETTRA
_diffrn_radiation_wavelength 0.700
_diffrn_reflns_av_R_equivalents 0.0493
_diffrn_reflns_av_unetI/netI 0.0650
_diffrn_reflns_Laue_measured_fraction_full 0.974
_diffrn_reflns_Laue_measured_fraction_max 0.956
_diffrn_reflns_limit_h_max 9
_diffrn_reflns_limit_h_min -8
_diffrn_reflns_limit_k_max 14
_diffrn_reflns_limit_k_min -13
_diffrn_reflns_limit_l_max 15
_diffrn_reflns_limit_l_min 0
_diffrn_reflns_number 15068
_diffrn_reflns_point_group_measured_fraction_full 0.974
_diffrn_reflns_point_group_measured_fraction_max 0.956
_diffrn_reflns_theta_full 26.000
_diffrn_reflns_theta_max 28.228
_diffrn_reflns_theta_min 1.837
_diffrn_source 'Elettra Synchrotron - XRD1 BL'
_exptl_absorpt_coefficient_mu 1.601
_exptl_absorpt_correction_type none
_exptl_crystal_colour 'metallic yellow'
_exptl_crystal_colour_lustre metallic
_exptl_crystal_colour_primary yellow
_exptl_crystal_density_diffrn 1.853
_exptl_crystal_description needle
_exptl_crystal_F_000 464
_exptl_crystal_preparation 'grinding reaction between methylene blue chloride pentaydrate and silver(I)chloride'
_exptl_crystal_recrystallization_method 'solvent evaporation from an acetonitrile solution'
_exptl_crystal_size_max 0.1
_exptl_crystal_size_mid 0.01
_exptl_crystal_size_min 0.01
_refine_diff_density_max 1.911
_refine_diff_density_min -1.703
_refine_diff_density_rms 0.190
_refine_ls_extinction_method none
_refine_ls_goodness_of_fit_ref 1.083
_refine_ls_hydrogen_treatment constr
_refine_ls_matrix_type full
_refine_ls_number_parameters 212
_refine_ls_number_reflns 4093
_refine_ls_number_restraints 0
_refine_ls_restrained_S_all 1.083
_refine_ls_R_factor_all 0.0701
_refine_ls_R_factor_gt 0.0617
_refine_ls_shift/su_max 0.000
_refine_ls_shift/su_mean 0.000
_refine_ls_structure_factor_coef Fsqd
_refine_ls_weighting_details 'w=1/[\s^2^(Fo^2^)+(0.0423P)^2^+9.4442P] where P=(Fo^2^+2Fc^2^)/3'
_refine_ls_weighting_scheme calc
_refine_ls_wR_factor_gt 0.1601
_refine_ls_wR_factor_ref 0.1650
_reflns_Friedel_coverage 0.000
_reflns_number_gt 3513
_reflns_number_total 4093
_reflns_threshold_expression 'I > 2\s(I)'
_cod_data_source_file ic6b02980_si_001.cif
_cod_data_source_block merged
_cod_depositor_comments 'Adding full bibliography for 4345291--4345293.cif.'
_cod_database_code 4345292
_shelx_space_group_comment
;
The symmetry employed for this shelxl refinement is uniquely defined
by the following loop, which should always be used as a source of
symmetry information in preference to the above space-group names.
They are only intended as comments.
;
_olex2_refinement_description
;
1. Fixed Uiso
 At 1.2 times of:
  All C(H) groups
 At 1.5 times of:
  All C(H,H,H) groups
2.a Aromatic/amide H refined with riding coordinates:
 C11(H11), C10(H10), C5(H5), C13(H13), C4(H4), C8(H8)
2.b Idealised Me refined as rotating group:
 C1(H1a,H1b,H1c), C15(H15a,H15b,H15c), C2(H2a,H2b,H2c), C16(H16a,H16b,H16c)
;
_shelx_shelxl_version_number 2014/7
_olex2_date_sample_data_collection 2016-03-10
_olex2_exptl_crystal_mounting_method 'on a loop, in a Fomblin Y droplet'
_olex2_submission_original_sample_id MBAg
_olex2_submission_special_instructions 'No special instructions were received'

loop_
_space_group_symop_operation_xyz
'x, y, z'
'-x, -y, -z'

loop_
_atom_site_label
_atom_site_type_symbol
_atom_site_fract_x
_atom_site_fract_y
_atom_site_fract_z
_atom_site_U_iso_or_equiv
_atom_site_adp_type
_atom_site_occupancy
_atom_site_site_symmetry_order
_atom_site_calc_flag
_atom_site_refinement_flags_posn
Ag1 Ag 0.46385(7) 0.27817(5) 0.27640(4) 0.02621(16) Uani 1 1 d .
S1 S 0.1020(2) 0.63166(14) 0.63511(12) 0.0198(3) Uani 1 1 d .
Cl2 Cl 0.2949(2) 0.09364(15) 0.29849(14) 0.0279(3) Uani 1 1 d .
Cl1 Cl 0.7315(2) 0.29128(17) 0.09860(14) 0.0298(3) Uani 1 1 d .
C7 C 0.1265(8) 0.6501(6) 0.4784(5) 0.0183(11) Uani 1 1 d .
C14 C 0.2316(8) 0.4769(6) 0.6489(5) 0.0188(11) Uani 1 1 d .
N1 N 0.3373(7) 0.4353(5) 0.4265(4) 0.0172(9) Uani 1 1 d .
N2 N 0.3340(8) 0.2674(5) 0.9042(5) 0.0228(10) Uani 1 1 d .
C9 C 0.3303(8) 0.3990(6) 0.5440(5) 0.0187(11) Uani 1 1 d .
N3 N -0.0416(8) 0.9030(5) 0.2730(5) 0.0217(10) Uani 1 1 d .
C11 C 0.4338(9) 0.2285(6) 0.6848(5) 0.0207(11) Uani 1 1 d .
H11 H 0.5029 0.1440 0.6967 0.025 Uiso 1 1 calc R
C3 C 0.0519(8) 0.7919(6) 0.3115(5) 0.0197(11) Uani 1 1 d .
C1 C -0.0090(10) 0.9401(7) 0.1423(6) 0.0281(13) Uani 1 1 d .
H1A H 0.1213 0.9560 0.1108 0.042 Uiso 1 1 calc GR
H1B H -0.0993 1.0197 0.1323 0.042 Uiso 1 1 calc GR
H1C H -0.0273 0.8696 0.0968 0.042 Uiso 1 1 calc GR
C12 C 0.3332(8) 0.3077(6) 0.7888(5) 0.0197(11) Uani 1 1 d .
C10 C 0.4311(9) 0.2734(6) 0.5689(5) 0.0200(11) Uani 1 1 d .
H10 H 0.4992 0.2188 0.5020 0.024 Uiso 1 1 calc R
C15 C 0.4335(10) 0.1401(6) 0.9356(6) 0.0280(13) Uani 1 1 d .
H15A H 0.4838 0.0872 0.8620 0.042 Uiso 1 1 calc GR
H15B H 0.3448 0.0962 0.9971 0.042 Uiso 1 1 calc GR
H15C H 0.5388 0.1514 0.9687 0.042 Uiso 1 1 calc GR
C6 C 0.2451(8) 0.5518(6) 0.3955(5) 0.0178(10) Uani 1 1 d .
C2 C -0.1663(10) 1.0015(6) 0.3580(6) 0.0267(13) Uani 1 1 d .
H2A H -0.2426 0.9585 0.4278 0.040 Uiso 1 1 calc GR
H2B H -0.2509 1.0601 0.3159 0.040 Uiso 1 1 calc GR
H2C H -0.0889 1.0518 0.3872 0.040 Uiso 1 1 calc GR
C5 C 0.2630(8) 0.5822(6) 0.2682(5) 0.0193(11) Uani 1 1 d .
H5 H 0.3405 0.5201 0.2099 0.023 Uiso 1 1 calc R
C13 C 0.2316(8) 0.4323(6) 0.7665(5) 0.0194(11) Uani 1 1 d .
H13 H 0.1622 0.4863 0.8337 0.023 Uiso 1 1 calc R
C4 C 0.1736(9) 0.6963(6) 0.2271(5) 0.0213(11) Uani 1 1 d .
H4 H 0.1921 0.7127 0.1415 0.026 Uiso 1 1 calc R
C8 C 0.0319(8) 0.7645(6) 0.4385(5) 0.0191(11) Uani 1 1 d .
H8 H -0.0478 0.8260 0.4966 0.023 Uiso 1 1 calc R
C16 C 0.2326(10) 0.3519(7) 1.0081(5) 0.0296(14) Uani 1 1 d .
H16A H 0.2666 0.4385 0.9912 0.044 Uiso 1 1 calc GR
H16B H 0.2685 0.3142 1.0823 0.044 Uiso 1 1 calc GR
H16C H 0.0951 0.3596 1.0201 0.044 Uiso 1 1 calc GR

loop_
_atom_site_aniso_label
_atom_site_aniso_U_11
_atom_site_aniso_U_22
_atom_site_aniso_U_33
_atom_site_aniso_U_23
_atom_site_aniso_U_13
_atom_site_aniso_U_12
Ag1 0.0315(3) 0.0251(3) 0.0199(2) 0.00072(17) -0.00833(18) 0.00176(19)
S1 0.0256(7) 0.0180(6) 0.0143(6) 0.0006(5) -0.0069(5) 0.0016(5)
Cl2 0.0320(8) 0.0218(7) 0.0262(7) -0.0016(6) -0.0040(6) -0.0002(6)
Cl1 0.0361(8) 0.0335(8) 0.0188(6) -0.0024(6) -0.0037(6) -0.0079(7)
C7 0.019(3) 0.021(3) 0.017(2) 0.000(2) -0.007(2) -0.005(2)
C14 0.019(3) 0.019(3) 0.018(3) -0.001(2) -0.006(2) -0.002(2)
N1 0.019(2) 0.018(2) 0.015(2) 0.0016(18) -0.0071(17) -0.0025(18)
N2 0.027(3) 0.022(2) 0.017(2) 0.0030(19) -0.0083(19) 0.001(2)
C9 0.022(3) 0.020(3) 0.016(2) -0.001(2) -0.007(2) -0.005(2)
N3 0.027(3) 0.020(2) 0.019(2) 0.0040(19) -0.0104(19) -0.001(2)
C11 0.022(3) 0.017(3) 0.023(3) 0.002(2) -0.008(2) -0.002(2)
C3 0.018(3) 0.022(3) 0.022(3) 0.004(2) -0.011(2) -0.005(2)
C1 0.038(4) 0.027(3) 0.019(3) 0.007(2) -0.011(3) -0.003(3)
C12 0.018(3) 0.023(3) 0.020(3) 0.002(2) -0.008(2) -0.006(2)
C10 0.023(3) 0.018(3) 0.020(3) -0.001(2) -0.006(2) -0.002(2)
C15 0.034(3) 0.024(3) 0.023(3) 0.006(2) -0.011(3) 0.001(3)
C6 0.020(3) 0.019(3) 0.016(2) 0.000(2) -0.008(2) -0.003(2)
C2 0.035(3) 0.018(3) 0.026(3) 0.001(2) -0.011(3) 0.001(2)
C5 0.021(3) 0.020(3) 0.016(2) -0.002(2) -0.005(2) -0.001(2)
C13 0.018(3) 0.023(3) 0.015(2) 0.000(2) -0.004(2) -0.002(2)
C4 0.026(3) 0.025(3) 0.014(2) 0.002(2) -0.009(2) -0.004(2)
C8 0.018(3) 0.021(3) 0.018(2) 0.002(2) -0.007(2) -0.001(2)
C16 0.038(4) 0.031(3) 0.016(3) 0.001(2) -0.007(2) 0.005(3)

loop_
_atom_type_symbol
_atom_type_description
_atom_type_scat_dispersion_real
_atom_type_scat_dispersion_imag
_atom_type_scat_source
C C 0.0030 0.0020 'International Tables Vol C Tables 4.2.6.8 and 6.1.1.4'
H H 0.0000 0.0000 'International Tables Vol C Tables 4.2.6.8 and 6.1.1.4'
Ag Ag -0.9100 1.0690 'International Tables Vol C Tables 4.2.6.8 and 6.1.1.4'
Cl Cl 0.1450 0.1560 'International Tables Vol C Tables 4.2.6.8 and 6.1.1.4'
N N 0.0060 0.0030 'International Tables Vol C Tables 4.2.6.8 and 6.1.1.4'
S S 0.1210 0.1210 'International Tables Vol C Tables 4.2.6.8 and 6.1.1.4'

loop_
_geom_angle_atom_site_label_1
_geom_angle_atom_site_label_2
_geom_angle_atom_site_label_3
_geom_angle
Cl1 Ag1 Cl2 119.48(6)
N1 Ag1 Cl2 115.32(13)
N1 Ag1 Cl1 125.09(13)
C14 S1 C7 102.9(3)
C6 C7 S1 121.0(4)
C8 C7 S1 116.6(4)
C8 C7 C6 122.3(5)
C9 C14 S1 121.8(4)
C13 C14 S1 116.2(4)
C13 C14 C9 122.0(5)
C9 N1 Ag1 118.5(4)
C6 N1 Ag1 118.4(4)
C6 N1 C9 122.1(5)
C12 N2 C15 123.6(5)
C12 N2 C16 120.9(5)
C15 N2 C16 115.5(5)
N1 C9 C14 125.7(5)
N1 C9 C10 118.5(5)
C10 C9 C14 115.8(5)
C3 N3 C1 121.9(5)
C3 N3 C2 122.3(5)
C2 N3 C1 115.5(5)
C12 C11 H11 119.7
C10 C11 H11 119.7
C10 C11 C12 120.6(5)
N3 C3 C4 121.6(5)
N3 C3 C8 120.7(5)
C8 C3 C4 117.7(5)
N3 C1 H1A 109.5
N3 C1 H1B 109.5
N3 C1 H1C 109.5
H1A C1 H1B 109.5
H1A C1 H1C 109.5
H1B C1 H1C 109.5
N2 C12 C11 122.4(5)
N2 C12 C13 120.0(5)
C13 C12 C11 117.6(5)
C9 C10 H10 118.6
C11 C10 C9 122.8(5)
C11 C10 H10 118.6
N2 C15 H15A 109.5
N2 C15 H15B 109.5
N2 C15 H15C 109.5
H15A C15 H15B 109.5
H15A C15 H15C 109.5
H15B C15 H15C 109.5
N1 C6 C7 126.3(5)
N1 C6 C5 118.1(5)
C5 C6 C7 115.6(5)
N3 C2 H2A 109.5
N3 C2 H2B 109.5
N3 C2 H2C 109.5
H2A C2 H2B 109.5
H2A C2 H2C 109.5
H2B C2 H2C 109.5
C6 C5 H5 118.6
C4 C5 C6 122.8(5)
C4 C5 H5 118.6
C14 C13 C12 121.1(5)
C14 C13 H13 119.4
C12 C13 H13 119.4
C3 C4 H4 119.6
C5 C4 C3 120.7(5)
C5 C4 H4 119.6
C7 C8 C3 120.8(5)
C7 C8 H8 119.6
C3 C8 H8 119.6
N2 C16 H16A 109.5
N2 C16 H16B 109.5
N2 C16 H16C 109.5
H16A C16 H16B 109.5
H16A C16 H16C 109.5
H16B C16 H16C 109.5

loop_
_geom_bond_atom_site_label_1
_geom_bond_atom_site_label_2
_geom_bond_distance
Ag1 Cl2 2.4659(18)
Ag1 Cl1 2.4425(19)
Ag1 N1 2.329(5)
S1 C7 1.735(6)
S1 C14 1.732(6)
C7 C6 1.435(8)
C7 C8 1.373(8)
C14 C9 1.434(8)
C14 C13 1.378(8)
N1 C9 1.347(7)
N1 C6 1.347(7)
N2 C12 1.344(7)
N2 C15 1.459(8)
N2 C16 1.467(8)
C9 C10 1.427(8)
N3 C3 1.338(8)
N3 C1 1.471(7)
N3 C2 1.463(8)
C11 H11 0.9500
C11 C12 1.436(8)
C11 C10 1.365(8)
C3 C4 1.434(8)
C3 C8 1.420(8)
C1 H1A 0.9800
C1 H1B 0.9800
C1 H1C 0.9800
C12 C13 1.414(8)
C10 H10 0.9500
C15 H15A 0.9800
C15 H15B 0.9800
C15 H15C 0.9800
C6 C5 1.430(8)
C2 H2A 0.9800
C2 H2B 0.9800
C2 H2C 0.9800
C5 H5 0.9500
C5 C4 1.361(8)
C13 H13 0.9500
C4 H4 0.9500
C8 H8 0.9500
C16 H16A 0.9800
C16 H16B 0.9800
C16 H16C 0.9800

loop_
_geom_torsion_atom_site_label_1
_geom_torsion_atom_site_label_2
_geom_torsion_atom_site_label_3
_geom_torsion_atom_site_label_4
_geom_torsion
Ag1 N1 C9 C14 -169.8(5)
Ag1 N1 C9 C10 11.3(7)
Ag1 N1 C6 C7 166.7(5)
Ag1 N1 C6 C5 -12.5(7)
S1 C7 C6 N1 4.6(8)
S1 C7 C6 C5 -176.2(4)
S1 C7 C8 C3 176.4(5)
S1 C14 C9 N1 1.2(9)
S1 C14 C9 C10 -179.9(4)
S1 C14 C13 C12 -179.7(5)
C7 S1 C14 C9 1.5(6)
C7 S1 C14 C13 -177.5(5)
C7 C6 C5 C4 -0.2(9)
C14 S1 C7 C6 -4.0(5)
C14 S1 C7 C8 178.0(5)
C14 C9 C10 C11 0.4(9)
N1 C9 C10 C11 179.4(6)
N1 C6 C5 C4 179.0(6)
N2 C12 C13 C14 178.7(6)
C9 C14 C13 C12 1.3(9)
C9 N1 C6 C7 -1.6(9)
C9 N1 C6 C5 179.3(5)
N3 C3 C4 C5 -178.0(6)
N3 C3 C8 C7 179.5(6)
C11 C12 C13 C14 -1.0(9)
C1 N3 C3 C4 -6.9(9)
C1 N3 C3 C8 173.7(6)
C12 C11 C10 C9 -0.1(9)
C10 C11 C12 N2 -179.3(6)
C10 C11 C12 C13 0.3(9)
C15 N2 C12 C11 -0.9(9)
C15 N2 C12 C13 179.5(6)
C6 C7 C8 C3 -1.6(9)
C6 N1 C9 C14 -1.5(9)
C6 N1 C9 C10 179.6(5)
C6 C5 C4 C3 -1.3(9)
C2 N3 C3 C4 -180.0(6)
C2 N3 C3 C8 0.6(9)
C13 C14 C9 N1 -180.0(6)
C13 C14 C9 C10 -1.0(9)
C4 C3 C8 C7 0.0(9)
C8 C7 C6 N1 -177.5(6)
C8 C7 C6 C5 1.7(8)
C8 C3 C4 C5 1.4(9)
C16 N2 C12 C11 178.8(6)
C16 N2 C12 C13 -0.9(9)
